data_7118081
loop_
_publ_author_name
'Dipankar Sahoo'
'Sankar Prasad Rath'

_publ_section_title
;
 Controlled generation of highly saddled (porphyrinato)iron(III) iodide,
 tri-iodide and one-electron oxidized complexes
;
_journal_name_full Chem.Commun.
_journal_page_first 16790
_journal_paper_doi 10.1039/C5cc07111A
_journal_volume 51
_journal_year 2015
_chemical_formula_sum 'C280 H312 Cl24 Fe4 I12 N16'
_chemical_formula_weight 6498.44
_chemical_name_systematic
;
 ?
;
_space_group_crystal_system orthorhombic
_space_group_IT_number 62
_space_group_name_Hall '-P 2ac 2n'
_space_group_name_H-M_alt 'P n m a'
_symmetry_space_group_name_Hall '-P 2ac 2n'
_symmetry_space_group_name_H-M 'P n m a'
_atom_sites_solution_hydrogens mixed
_audit_creation_method SHELXL-2014
_audit_update_record
;
2015-08-21 deposited with the CCDC.
2015-09-21 downloaded from the CCDC.
;
_cell_angle_alpha 90
_cell_angle_beta 90
_cell_angle_gamma 90
_cell_formula_units_Z 1
_cell_length_a 23.387(5)
_cell_length_b 17.301(4)
_cell_length_c 18.913(4)
_cell_measurement_reflns_used 999
_cell_measurement_temperature 100(2)
_cell_measurement_theta_max 27.0
_cell_measurement_theta_min 2.75
_cell_volume 7653(3)
_computing_cell_refinement 'Bruker SAINT'
_computing_data_collection 'Bruker APEX'
_computing_data_reduction 'Bruker SAINT'
_computing_molecular_graphics 'SHELXL 5.1, XP (Sheldrick, 1994)'
_computing_publication_material SHELXS-97
_computing_structure_refinement 'SHELXL-2014 (Sheldrick, 2014)'
_computing_structure_solution 'SHELXS-97 (Sheldrick, 2008)'
_diffrn_ambient_temperature 100(2)
_diffrn_measured_fraction_theta_full 0.998
_diffrn_measured_fraction_theta_max 0.998
_diffrn_radiation_type MoK\a
_diffrn_radiation_wavelength 0.71073
_diffrn_reflns_av_R_equivalents 0.1021
_diffrn_reflns_av_unetI/netI 0.0794
_diffrn_reflns_laue_measured_fraction_full 0.998
_diffrn_reflns_laue_measured_fraction_max 0.998
_diffrn_reflns_limit_h_max 28
_diffrn_reflns_limit_h_min -28
_diffrn_reflns_limit_k_max 15
_diffrn_reflns_limit_k_min -20
_diffrn_reflns_limit_l_max 18
_diffrn_reflns_limit_l_min -22
_diffrn_reflns_number 39292
_diffrn_reflns_point_group_measured_fraction_full 0.998
_diffrn_reflns_point_group_measured_fraction_max 0.998
_diffrn_reflns_theta_full 25.000
_diffrn_reflns_theta_max 25.498
_diffrn_reflns_theta_min 1.385
_exptl_absorpt_coefficient_mu 1.656
_exptl_absorpt_correction_T_max 0.765
_exptl_absorpt_correction_T_min 0.673
_exptl_absorpt_correction_type multi-scan
_exptl_absorpt_process_details 'SADABS 2.05 (Sheldrick, 2002)'
_exptl_crystal_colour 'dark red'
_exptl_crystal_density_diffrn 1.410
_exptl_crystal_description block
_exptl_crystal_F_000 3252
_exptl_crystal_size_max 0.260
_exptl_crystal_size_mid 0.200
_exptl_crystal_size_min 0.160
_refine_diff_density_max 2.636
_refine_diff_density_min -1.458
_refine_diff_density_rms 0.201
_refine_ls_extinction_coef .
_refine_ls_extinction_method none
_refine_ls_goodness_of_fit_ref 1.046
_refine_ls_hydrogen_treatment constr
_refine_ls_matrix_type full
_refine_ls_number_parameters 437
_refine_ls_number_reflns 7359
_refine_ls_number_restraints 18
_refine_ls_restrained_S_all 1.047
_refine_ls_R_factor_all 0.1252
_refine_ls_R_factor_gt 0.0740
_refine_ls_shift/su_max 0.000
_refine_ls_shift/su_mean 0.000
_refine_ls_structure_factor_coef Fsqd
_refine_ls_weighting_details 'w=1/[\s^2^(Fo^2^)+(0.1213P)^2^+33.9117P] where P=(Fo^2^+2Fc^2^)/3'
_refine_ls_weighting_scheme calc
_refine_ls_wR_factor_gt 0.1983
_refine_ls_wR_factor_ref 0.2379
_reflns_Friedel_coverage 0.000
_reflns_friedel_fraction_full .
_reflns_friedel_fraction_max .
_reflns_number_gt 4560
_reflns_number_total 7359
_reflns_threshold_expression 'I > 2\s(I)'
_cod_data_source_file c5cc07111a2.cif
_cod_data_source_block 13febb
_cod_database_code 7118081
_shelx_space_group_comment
;
The symmetry employed for this shelxl refinement is uniquely defined
by the following loop, which should always be used as a source of
symmetry information in preference to the above space-group names.
They are only intended as comments.
;
_shelx_estimated_absorpt_t_min 0.673
_shelx_estimated_absorpt_t_max 0.778
_shelxl_version_number 2014-3

loop_
_space_group_symop_operation_xyz
'x, y, z'
'-x+1/2, -y, z+1/2'
'x+1/2, -y+1/2, -z+1/2'
'-x, y+1/2, -z'
'-x, -y, -z'
'x-1/2, y, -z-1/2'
'-x-1/2, y-1/2, z-1/2'
'x, -y-1/2, z'

loop_
_atom_site_label
_atom_site_type_symbol
_atom_site_fract_x
_atom_site_fract_y
_atom_site_fract_z
_atom_site_U_iso_or_equiv
_atom_site_adp_type
_atom_site_occupancy
_atom_site_site_symmetry_order
_atom_site_calc_flag
_atom_site_refinement_flags_posn
_atom_site_refinement_flags_adp
_atom_site_refinement_flags_occupancy
_atom_site_disorder_assembly
_atom_site_disorder_group
Fe1 Fe 0.36449(7) 0.7500 0.43473(9) 0.0235(4) Uani 1 2 d S T P . .
I1 I 0.31127(4) 0.7500 0.30505(4) 0.0390(3) Uani 1 2 d S T P . .
I2 I 0.40622(4) 0.7500 0.19711(5) 0.0397(3) Uani 1 2 d S T P . .
I3 I 0.48620(6) 0.7500 0.08443(7) 0.0724(4) Uani 1 2 d S T P . .
N1 N 0.3664(3) 0.6384(4) 0.4391(3) 0.0227(14) Uani 1 1 d . . . . .
N2 N 0.2982(4) 0.7500 0.4994(5) 0.027(2) Uani 1 2 d S T P . .
N3 N 0.4444(4) 0.7500 0.4053(5) 0.025(2) Uani 1 2 d S T P . .
C1 C 0.4014(3) 0.5926(4) 0.3952(4) 0.0240(18) Uani 1 1 d . . . . .
C2 C 0.3706(3) 0.5247(5) 0.3725(4) 0.0242(18) Uani 1 1 d . . . . .
C3 C 0.3182(4) 0.5267(5) 0.4059(5) 0.030(2) Uani 1 1 d . . . . .
C4 C 0.3169(3) 0.5933(4) 0.4499(4) 0.0245(18) Uani 1 1 d . . . . .
C5 C 0.2776(3) 0.6119(5) 0.5038(4) 0.0244(18) Uani 1 1 d . . . . .
C6 C 0.2759(3) 0.6851(5) 0.5337(4) 0.0253(18) Uani 1 1 d . . . . .
C7 C 0.2457(3) 0.7099(5) 0.5973(4) 0.0268(18) Uani 1 1 d . . . . .
C8 C 0.5392(3) 0.7112(5) 0.4013(4) 0.0279(19) Uani 1 1 d . . . . .
C9 C 0.4805(4) 0.6861(5) 0.3994(4) 0.0277(19) Uani 1 1 d . . . . .
C10 C 0.4588(3) 0.6125(5) 0.3838(4) 0.0257(18) Uani 1 1 d . . . . .
C11 C 0.3861(4) 0.4690(5) 0.3147(4) 0.0278(18) Uani 1 1 d . . . . .
H11A H 0.3650 0.4200 0.3219 0.033 Uiso 1 1 calc R U . . .
H11B H 0.4275 0.4573 0.3175 0.033 Uiso 1 1 calc R U . . .
C12 C 0.3724(4) 0.5008(6) 0.2414(5) 0.038(2) Uani 1 1 d . . . . .
H12A H 0.3851 0.4639 0.2053 0.057 Uiso 1 1 calc R U . . .
H12B H 0.3923 0.5502 0.2346 0.057 Uiso 1 1 calc R U . . .
H12C H 0.3311 0.5089 0.2371 0.057 Uiso 1 1 calc R U . . .
C13 C 0.2681(4) 0.4743(5) 0.3899(5) 0.031(2) Uani 1 1 d . . . . .
H13A H 0.2506 0.4566 0.4347 0.038 Uiso 1 1 calc R U . . .
H13B H 0.2817 0.4282 0.3638 0.038 Uiso 1 1 calc R U . . .
C14 C 0.2234(4) 0.5168(6) 0.3457(5) 0.040(2) Uani 1 1 d . . . . .
H14A H 0.1939 0.4803 0.3304 0.059 Uiso 1 1 calc R U . . .
H14B H 0.2418 0.5397 0.3041 0.059 Uiso 1 1 calc R U . . .
H14C H 0.2059 0.5577 0.3742 0.059 Uiso 1 1 calc R U . . .
C15 C 0.2256(4) 0.6605(5) 0.6570(5) 0.037(2) Uani 1 1 d . . . . .
H15A H 0.2043 0.6156 0.6379 0.044 Uiso 1 1 calc R U . . .
H15B H 0.1990 0.6906 0.6870 0.044 Uiso 1 1 calc R U . . .
C16 C 0.2754(4) 0.6314(6) 0.7022(5) 0.048(3) Uani 1 1 d . . . . .
H16A H 0.2609 0.5964 0.7388 0.072 Uiso 1 1 calc R U . . .
H16B H 0.2945 0.6755 0.7247 0.072 Uiso 1 1 calc R U . . .
H16C H 0.3028 0.6039 0.6722 0.072 Uiso 1 1 calc R U . . .
C17 C 0.5905(4) 0.6600(5) 0.4117(5) 0.037(2) Uani 1 1 d . . . . .
H17A H 0.6254 0.6889 0.3986 0.045 Uiso 1 1 calc R U . . .
H17B H 0.5874 0.6148 0.3798 0.045 Uiso 1 1 calc R U . . .
C18 C 0.5959(4) 0.6318(6) 0.4880(5) 0.046(3) Uani 1 1 d . . . . .
H18A H 0.6298 0.5989 0.4924 0.069 Uiso 1 1 calc R U . . .
H18B H 0.5617 0.6020 0.5008 0.069 Uiso 1 1 calc R U . . .
H18C H 0.5996 0.6763 0.5197 0.069 Uiso 1 1 calc R U . . .
C19 C 0.2387(4) 0.5520(5) 0.5303(4) 0.0290(19) Uani 1 1 d . . . . .
C20 C 0.2598(4) 0.4882(5) 0.5660(4) 0.031(2) Uani 1 1 d . . . . .
H20A H 0.2998 0.4838 0.5739 0.037 Uiso 1 1 calc R U . . .
C21 C 0.2232(4) 0.4300(5) 0.5908(5) 0.038(2) Uani 1 1 d . . . . .
C22 C 0.1652(4) 0.4363(5) 0.5763(5) 0.037(2) Uani 1 1 d . . . . .
H22A H 0.1401 0.3965 0.5917 0.044 Uiso 1 1 calc R U . . .
C23 C 0.1425(4) 0.4992(5) 0.5397(5) 0.035(2) Uani 1 1 d . . . . .
C24 C 0.1797(3) 0.5569(5) 0.5177(4) 0.030(2) Uani 1 1 d . . . . .
H24A H 0.1648 0.6006 0.4935 0.036 Uiso 1 1 calc R U . . .
C25 C 0.2470(4) 0.3607(6) 0.6315(6) 0.048(3) Uani 1 1 d . . . . .
H25A H 0.2155 0.3328 0.6542 0.072 Uiso 1 1 calc R U . . .
H25B H 0.2738 0.3789 0.6676 0.072 Uiso 1 1 calc R U . . .
H25C H 0.2669 0.3261 0.5987 0.072 Uiso 1 1 calc R U . . .
C26 C 0.0786(4) 0.5055(6) 0.5268(5) 0.045(3) Uani 1 1 d . . . . .
H26A H 0.0591 0.5165 0.5716 0.067 Uiso 1 1 calc R U . . .
H26B H 0.0643 0.4567 0.5074 0.067 Uiso 1 1 calc R U . . .
H26C H 0.0711 0.5474 0.4933 0.067 Uiso 1 1 calc R U . . .
C27 C 0.4973(3) 0.5540(5) 0.3509(4) 0.0253(18) Uani 1 1 d . . . . .
C28 C 0.5118(3) 0.5624(5) 0.2781(4) 0.0302(19) Uani 1 1 d . . . . .
H28A H 0.4996 0.6071 0.2531 0.036 Uiso 1 1 calc R U . . .
C29 C 0.5427(4) 0.5073(5) 0.2438(4) 0.0293(19) Uani 1 1 d . . . . .
C30 C 0.5628(4) 0.4434(5) 0.2823(5) 0.035(2) Uani 1 1 d . . . . .
H30A H 0.5855 0.4058 0.2588 0.041 Uiso 1 1 calc R U . . .
C31 C 0.5504(3) 0.4332(5) 0.3539(4) 0.0302(19) Uani 1 1 d . . . . .
C32 C 0.5171(4) 0.4892(5) 0.3870(5) 0.030(2) Uani 1 1 d . . . . .
H32A H 0.5075 0.4830 0.4355 0.036 Uiso 1 1 calc R U . . .
C33 C 0.5546(5) 0.5133(7) 0.1643(5) 0.049(3) Uani 1 1 d . . . . .
H33A H 0.5361 0.5597 0.1454 0.074 Uiso 1 1 calc R U . . .
H33B H 0.5395 0.4675 0.1403 0.074 Uiso 1 1 calc R U . . .
H33C H 0.5960 0.5166 0.1564 0.074 Uiso 1 1 calc R U . . .
C34 C 0.5711(4) 0.3642(5) 0.3943(5) 0.040(2) Uani 1 1 d . . . . .
H34A H 0.5390 0.3410 0.4201 0.060 Uiso 1 1 calc R U . . .
H34B H 0.6007 0.3803 0.4280 0.060 Uiso 1 1 calc R U . . .
H34C H 0.5871 0.3262 0.3614 0.060 Uiso 1 1 calc R U . . .
C1S C 0.642(2) 0.7500 0.1832(15) 0.19(2) Uani 1 2 d DS T P A 1
H1SA H 0.5984 0.7500 0.1659 0.224 Uiso 1 2 d S U P B 1
Cl1 Cl 0.6656(2) 0.7500 0.0997(2) 0.0630(11) Uani 1 2 d DS T P A 1
Cl2 Cl 0.6292(6) 0.8315(5) 0.2255(4) 0.074(3) Uani 0.5 1 d D . P A 1
Cl3 Cl 0.6406(16) 0.6698(14) 0.2300(15) 0.301(18) Uani 0.5 1 d D . P A 1
C2S C 0.1531(18) 0.2500 0.4407(15) 0.066(12) Uani 0.5 2 d DS T P C 2
H2SA H 0.1381 0.2500 0.4884 0.080 Uiso 0.5 2 d S U P D 2
Cl4 Cl 0.1250(17) 0.177(2) 0.400(3) 0.081(12) Uani 0.25 1 d D . P C 2
Cl5 Cl 0.1322(16) 0.3384(19) 0.400(3) 0.052(6) Uani 0.25 1 d D . P C 2
Cl6 Cl 0.2282(4) 0.2500 0.4481(6) 0.080(3) Uani 0.5 2 d DS T P C 2
C3S C 0.4627(19) 0.2500 0.122(2) 0.12(2) Uani 0.5 2 d DS T P E 3
H3SA H 0.5005 0.2350 0.1020 0.144 Uiso 0.25 1 d . U P F 3
Cl7 Cl 0.436(4) 0.182(3) 0.214(3) 0.58(7) Uiso 0.25 1 d D . P E 3
Cl8 Cl 0.4103(8) 0.2500 0.0769(10) 0.157(6) Uiso 0.5 2 d DS . P E 3
Cl9 Cl 0.4683(7) 0.3310(9) 0.1815(8) 0.084(4) Uiso 0.25 1 d D . P E 3

loop_
_atom_site_aniso_label
_atom_site_aniso_U_11
_atom_site_aniso_U_22
_atom_site_aniso_U_33
_atom_site_aniso_U_23
_atom_site_aniso_U_13
_atom_site_aniso_U_12
Fe1 0.0241(9) 0.0221(9) 0.0242(9) 0.000 0.0022(7) 0.000
I1 0.0478(6) 0.0402(5) 0.0289(5) 0.000 -0.0099(4) 0.000
I2 0.0480(6) 0.0331(5) 0.0381(5) 0.000 -0.0105(4) 0.000
I3 0.0682(8) 0.0824(9) 0.0665(8) 0.000 0.0156(6) 0.000
N1 0.021(3) 0.021(3) 0.026(4) 0.001(3) 0.005(3) -0.001(3)
N2 0.025(5) 0.022(5) 0.034(6) 0.000 0.003(4) 0.000
N3 0.028(5) 0.027(5) 0.019(5) 0.000 0.007(4) 0.000
C1 0.027(4) 0.022(4) 0.022(4) 0.000(3) 0.002(3) 0.008(3)
C2 0.023(4) 0.027(4) 0.023(4) 0.000(3) -0.002(3) -0.002(3)
C3 0.035(5) 0.028(5) 0.029(5) 0.002(4) -0.002(4) -0.005(4)
C4 0.027(4) 0.021(4) 0.025(4) 0.004(3) 0.000(3) -0.003(3)
C5 0.024(4) 0.023(4) 0.026(4) 0.001(3) 0.003(3) -0.001(3)
C6 0.025(4) 0.030(5) 0.022(4) 0.005(3) -0.002(3) -0.004(4)
C7 0.026(4) 0.033(4) 0.022(4) 0.002(3) -0.003(3) -0.002(3)
C8 0.022(4) 0.032(4) 0.030(5) 0.000(4) 0.005(4) -0.005(3)
C9 0.033(5) 0.021(4) 0.030(5) 0.001(3) 0.009(4) 0.000(4)
C10 0.028(4) 0.025(4) 0.024(4) 0.002(3) 0.003(4) 0.002(3)
C11 0.032(4) 0.021(4) 0.030(5) -0.004(3) 0.003(4) 0.002(4)
C12 0.040(5) 0.041(6) 0.033(5) -0.009(4) -0.005(4) 0.003(4)
C13 0.027(4) 0.028(5) 0.039(5) -0.009(4) 0.008(4) -0.005(4)
C14 0.024(5) 0.051(6) 0.044(6) -0.012(5) -0.003(4) 0.001(4)
C15 0.048(6) 0.035(5) 0.029(5) 0.001(4) 0.010(4) -0.005(4)
C16 0.057(7) 0.052(7) 0.034(5) 0.013(5) -0.004(5) -0.005(5)
C17 0.030(5) 0.034(5) 0.048(6) 0.002(4) 0.004(4) 0.001(4)
C18 0.045(6) 0.045(6) 0.049(6) 0.003(5) -0.002(5) 0.008(5)
C19 0.036(5) 0.027(5) 0.024(4) 0.001(4) 0.016(4) -0.001(4)
C20 0.025(4) 0.033(5) 0.034(5) -0.001(4) 0.008(4) -0.004(4)
C21 0.052(6) 0.027(5) 0.036(5) -0.003(4) 0.016(5) -0.003(4)
C22 0.041(6) 0.033(5) 0.036(5) -0.012(4) 0.014(4) -0.012(4)
C23 0.042(6) 0.039(5) 0.024(5) -0.004(4) 0.005(4) -0.010(4)
C24 0.028(5) 0.034(5) 0.028(5) -0.005(4) 0.005(4) 0.000(4)
C25 0.051(6) 0.044(6) 0.050(6) 0.017(5) 0.016(5) 0.004(5)
C26 0.037(6) 0.061(7) 0.037(6) -0.009(5) 0.003(4) -0.012(5)
C27 0.023(4) 0.025(4) 0.027(4) 0.002(3) -0.005(3) 0.003(3)
C28 0.026(4) 0.037(5) 0.028(5) 0.001(4) -0.004(4) 0.002(4)
C29 0.024(4) 0.037(5) 0.026(4) -0.004(4) -0.002(4) -0.001(4)
C30 0.034(5) 0.040(6) 0.030(5) -0.003(4) 0.003(4) 0.007(4)
C31 0.026(4) 0.033(5) 0.031(5) -0.006(4) -0.003(4) 0.005(4)
C32 0.038(5) 0.025(5) 0.027(5) -0.004(4) -0.004(4) -0.001(4)
C33 0.052(6) 0.064(7) 0.033(5) -0.003(5) 0.010(5) 0.014(5)
C34 0.047(6) 0.031(5) 0.042(6) 0.002(4) -0.003(5) 0.010(4)
C1S 0.37(6) 0.08(2) 0.10(2) 0.000 0.14(3) 0.000
Cl1 0.073(3) 0.071(3) 0.045(2) 0.000 0.006(2) 0.000
Cl2 0.154(8) 0.026(4) 0.041(3) -0.007(3) 0.039(4) 0.007(4)
Cl3 0.46(5) 0.149(19) 0.29(3) 0.062(18) 0.23(3) 0.06(2)
C2S 0.16(4) 0.016(14) 0.028(15) 0.000 0.040(19) 0.000
Cl4 0.11(2) 0.05(2) 0.091(17) -0.003(17) 0.001(15) -0.014(18)
Cl5 0.093(14) 0.008(8) 0.056(11) 0.008(6) -0.016(9) -0.006(7)
Cl6 0.086(7) 0.064(6) 0.091(7) 0.000 -0.021(6) 0.000
C3S 0.07(3) 0.25(7) 0.04(2) 0.000 0.01(2) 0.000

loop_
_atom_type_symbol
_atom_type_description
_atom_type_scat_dispersion_real
_atom_type_scat_dispersion_imag
_atom_type_scat_source
C C 0.0033 0.0016 'International Tables Vol C Tables 4.2.6.8 and 6.1.1.4'
H H 0.0000 0.0000 'International Tables Vol C Tables 4.2.6.8 and 6.1.1.4'
N N 0.0061 0.0033 'International Tables Vol C Tables 4.2.6.8 and 6.1.1.4'
Cl Cl 0.1484 0.1585 'International Tables Vol C Tables 4.2.6.8 and 6.1.1.4'
Fe Fe 0.3463 0.8444 'International Tables Vol C Tables 4.2.6.8 and 6.1.1.4'
I I -0.4742 1.8119 'International Tables Vol C Tables 4.2.6.8 and 6.1.1.4'

loop_
_geom_angle_atom_site_label_1
_geom_angle_atom_site_label_2
_geom_angle_atom_site_label_3
_geom_angle
_geom_angle_site_symmetry_1
_geom_angle_site_symmetry_3
N1 Fe1 N1 174.4(4) 8_575 .
N1 Fe1 N3 89.42(19) 8_575 .
N1 Fe1 N3 89.42(19) . .
N1 Fe1 N2 89.53(19) 8_575 .
N1 Fe1 N2 89.53(19) . .
N3 Fe1 N2 158.3(4) . .
N1 Fe1 I1 92.8(2) 8_575 .
N1 Fe1 I1 92.8(2) . .
N3 Fe1 I1 100.4(3) . .
N2 Fe1 I1 101.4(3) . .
Fe1 I1 I2 105.69(5) . .
I3 I2 I1 173.87(5) . .
C1 N1 C4 104.4(6) . .
C1 N1 Fe1 123.3(5) . .
C4 N1 Fe1 122.7(5) . .
C6 N2 C6 106.8(9) 8_575 .
C6 N2 Fe1 125.5(5) 8_575 .
C6 N2 Fe1 125.5(5) . .
C9 N3 C9 104.9(9) . 8_575
C9 N3 Fe1 127.0(5) . .
C9 N3 Fe1 127.0(5) 8_575 .
C10 C1 N1 120.5(7) . .
C10 C1 C2 129.2(7) . .
N1 C1 C2 110.0(7) . .
C3 C2 C1 106.6(7) . .
C3 C2 C11 124.4(7) . .
C1 C2 C11 128.1(7) . .
C2 C3 C4 107.9(7) . .
C2 C3 C13 125.5(8) . .
C4 C3 C13 126.0(8) . .
C5 C4 N1 120.8(7) . .
C5 C4 C3 128.5(7) . .
N1 C4 C3 110.3(7) . .
C6 C5 C4 121.5(7) . .
C6 C5 C19 119.3(7) . .
C4 C5 C19 119.3(7) . .
C5 C6 N2 122.2(7) . .
C5 C6 C7 128.1(7) . .
N2 C6 C7 109.1(7) . .
C7 C7 C6 107.1(4) 8_575 .
C7 C7 C15 124.9(5) 8_575 .
C6 C7 C15 127.5(7) . .
C8 C8 C9 107.6(5) 8_575 .
C8 C8 C17 126.1(5) 8_575 .
C9 C8 C17 125.8(7) . .
N3 C9 C10 121.3(8) . .
N3 C9 C8 109.5(7) . .
C10 C9 C8 128.6(7) . .
C9 C10 C1 122.4(7) . .
C9 C10 C27 119.1(7) . .
C1 C10 C27 118.4(7) . .
C2 C11 C12 112.2(7) . .
C2 C11 H11A 109.2 . .
C12 C11 H11A 109.2 . .
C2 C11 H11B 109.2 . .
C12 C11 H11B 109.2 . .
H11A C11 H11B 107.9 . .
C11 C12 H12A 109.5 . .
C11 C12 H12B 109.5 . .
H12A C12 H12B 109.5 . .
C11 C12 H12C 109.5 . .
H12A C12 H12C 109.5 . .
H12B C12 H12C 109.5 . .
C3 C13 C14 110.5(7) . .
C3 C13 H13A 109.5 . .
C14 C13 H13A 109.5 . .
C3 C13 H13B 109.5 . .
C14 C13 H13B 109.5 . .
H13A C13 H13B 108.1 . .
C13 C14 H14A 109.5 . .
C13 C14 H14B 109.5 . .
H14A C14 H14B 109.5 . .
C13 C14 H14C 109.5 . .
H14A C14 H14C 109.5 . .
H14B C14 H14C 109.5 . .
C7 C15 C16 111.8(8) . .
C7 C15 H15A 109.3 . .
C16 C15 H15A 109.3 . .
C7 C15 H15B 109.3 . .
C16 C15 H15B 109.3 . .
H15A C15 H15B 107.9 . .
C15 C16 H16A 109.5 . .
C15 C16 H16B 109.5 . .
H16A C16 H16B 109.5 . .
C15 C16 H16C 109.5 . .
H16A C16 H16C 109.5 . .
H16B C16 H16C 109.5 . .
C8 C17 C18 112.2(8) . .
C8 C17 H17A 109.2 . .
C18 C17 H17A 109.2 . .
C8 C17 H17B 109.2 . .
C18 C17 H17B 109.2 . .
H17A C17 H17B 107.9 . .
C17 C18 H18A 109.5 . .
C17 C18 H18B 109.5 . .
H18A C18 H18B 109.5 . .
C17 C18 H18C 109.5 . .
H18A C18 H18C 109.5 . .
H18B C18 H18C 109.5 . .
C20 C19 C24 118.8(8) . .
C20 C19 C5 120.5(8) . .
C24 C19 C5 120.6(8) . .
C19 C20 C21 121.1(8) . .
C19 C20 H20A 119.4 . .
C21 C20 H20A 119.4 . .
C22 C21 C20 118.3(9) . .
C22 C21 C25 121.2(8) . .
C20 C21 C25 120.5(9) . .
C21 C22 C23 122.1(8) . .
C21 C22 H22A 118.9 . .
C23 C22 H22A 118.9 . .
C24 C23 C22 118.2(9) . .
C24 C23 C26 121.1(9) . .
C22 C23 C26 120.7(8) . .
C23 C24 C19 121.4(8) . .
C23 C24 H24A 119.3 . .
C19 C24 H24A 119.3 . .
C21 C25 H25A 109.5 . .
C21 C25 H25B 109.5 . .
H25A C25 H25B 109.5 . .
C21 C25 H25C 109.5 . .
H25A C25 H25C 109.5 . .
H25B C25 H25C 109.5 . .
C23 C26 H26A 109.5 . .
C23 C26 H26B 109.5 . .
H26A C26 H26B 109.5 . .
C23 C26 H26C 109.5 . .
H26A C26 H26C 109.5 . .
H26B C26 H26C 109.5 . .
C32 C27 C28 118.5(7) . .
C32 C27 C10 122.9(7) . .
C28 C27 C10 118.5(7) . .
C29 C28 C27 121.0(8) . .
C29 C28 H28A 119.5 . .
C27 C28 H28A 119.5 . .
C28 C29 C30 118.8(8) . .
C28 C29 C33 121.1(8) . .
C30 C29 C33 120.1(8) . .
C31 C30 C29 122.3(8) . .
C31 C30 H30A 118.9 . .
C29 C30 H30A 118.9 . .
C32 C31 C30 117.6(8) . .
C32 C31 C34 120.4(8) . .
C30 C31 C34 122.0(8) . .
C27 C32 C31 121.7(8) . .
C27 C32 H32A 119.1 . .
C31 C32 H32A 119.1 . .
C29 C33 H33A 109.5 . .
C29 C33 H33B 109.5 . .
H33A C33 H33B 109.5 . .
C29 C33 H33C 109.5 . .
H33A C33 H33C 109.5 . .
H33B C33 H33C 109.5 . .
C31 C34 H34A 109.5 . .
C31 C34 H34B 109.5 . .
H34A C34 H34B 109.5 . .
C31 C34 H34C 109.5 . .
H34A C34 H34C 109.5 . .
H34B C34 H34C 109.5 . .
Cl3 C1S Cl3 115(3) . 8_575
Cl3 C1S Cl2 117.2(17) . .
Cl3 C1S Cl2 9.8(17) 8_575 .
Cl3 C1S Cl2 9.8(17) . 8_575
Cl3 C1S Cl2 117.2(17) 8_575 8_575
Cl2 C1S Cl2 117.6(15) . 8_575
Cl3 C1S Cl1 120.9(12) . .
Cl3 C1S Cl1 120.9(12) 8_575 .
Cl2 C1S Cl1 121.2(8) . .
Cl2 C1S Cl1 121.2(8) 8_575 .
Cl3 C1S H1SA 98.4 . .
Cl3 C1S H1SA 98.4 8_575 .
Cl2 C1S H1SA 88.7 . .
Cl2 C1S H1SA 88.7 8_575 .
Cl1 C1S H1SA 91.6 . .
Cl3 Cl2 C1S 85(6) 8_575 .
Cl2 Cl3 C1S 86(6) 8_575 .
Cl4 C2S Cl4 103(4) . 8_565
Cl4 C2S Cl6 116(2) . .
Cl4 C2S Cl6 116(2) 8_565 .
Cl4 C2S Cl5 9(3) . 8_565
Cl4 C2S Cl5 111(2) 8_565 8_565
Cl6 C2S Cl5 108.0(19) . 8_565
Cl4 C2S Cl5 111(2) . .
Cl4 C2S Cl5 9(3) 8_565 .
Cl6 C2S Cl5 108.0(19) . .
Cl5 C2S Cl5 119(3) 8_565 .
Cl4 C2S H2SA 107.1 . .
Cl4 C2S H2SA 107.1 8_565 .
Cl6 C2S H2SA 106.8 . .
Cl5 C2S H2SA 107.4 8_565 .
Cl5 C2S H2SA 107.4 . .
Cl5 Cl4 C2S 116(10) 8_565 .
Cl4 Cl5 C2S 55(10) 8_565 .
Cl8 C3S Cl9 114.7(19) . .
Cl8 C3S Cl9 114.7(19) . 8_565
Cl9 C3S Cl9 103(2) . 8_565
Cl8 C3S Cl7 103(3) . .
Cl9 C3S Cl7 87(2) . .
Cl9 C3S Cl7 27(3) 8_565 .
Cl8 C3S Cl7 103(3) . 8_565
Cl9 C3S Cl7 27(3) . 8_565
Cl9 C3S Cl7 87(2) 8_565 8_565
Cl7 C3S Cl7 65(4) . 8_565
Cl8 C3S H3SA 120.0 . .
Cl9 C3S H3SA 112.2 . .
Cl9 C3S H3SA 88.5 8_565 .
Cl7 C3S H3SA 115.0 . .
Cl7 C3S H3SA 134.5 8_565 .
Cl9 Cl7 C3S 54(2) 8_565 .
Cl9 Cl7 Cl7 103(3) 8_565 8_565
C3S Cl7 Cl7 58(2) . 8_565
Cl7 Cl9 C3S 99(3) 8_565 .

loop_
_geom_bond_atom_site_label_1
_geom_bond_atom_site_label_2
_geom_bond_distance
_geom_bond_site_symmetry_2
Fe1 N1 1.932(6) 8_575
Fe1 N1 1.932(6) .
Fe1 N3 1.951(9) .
Fe1 N2 1.975(10) .
Fe1 I1 2.7503(19) .
I1 I2 3.0164(14) .
I2 I3 2.8357(16) .
N1 C1 1.410(10) .
N1 C4 1.412(10) .
N2 C6 1.398(10) 8_575
N2 C6 1.398(10) .
N3 C9 1.395(10) .
N3 C9 1.395(10) 8_575
C1 C10 1.403(11) .
C1 C2 1.444(11) .
C2 C3 1.379(12) .
C2 C11 1.502(11) .
C3 C4 1.420(12) .
C3 C13 1.512(11) .
C4 C5 1.412(11) .
C5 C6 1.387(11) .
C5 C19 1.468(11) .
C6 C7 1.459(11) .
C7 C7 1.389(16) 8_575
C7 C15 1.492(11) .
C8 C8 1.343(16) 8_575
C8 C9 1.441(11) .
C8 C17 1.503(12) .
C9 C10 1.401(11) .
C10 C27 1.490(11) .
C11 C12 1.526(12) .
C11 H11A 0.9900 .
C11 H11B 0.9900 .
C12 H12A 0.9800 .
C12 H12B 0.9800 .
C12 H12C 0.9800 .
C13 C14 1.528(12) .
C13 H13A 0.9900 .
C13 H13B 0.9900 .
C14 H14A 0.9800 .
C14 H14B 0.9800 .
C14 H14C 0.9800 .
C15 C16 1.530(13) .
C15 H15A 0.9900 .
C15 H15B 0.9900 .
C16 H16A 0.9800 .
C16 H16B 0.9800 .
C16 H16C 0.9800 .
C17 C18 1.529(13) .
C17 H17A 0.9900 .
C17 H17B 0.9900 .
C18 H18A 0.9800 .
C18 H18B 0.9800 .
C18 H18C 0.9800 .
C19 C20 1.385(12) .
C19 C24 1.403(12) .
C20 C21 1.402(12) .
C20 H20A 0.9500 .
C21 C22 1.389(13) .
C21 C25 1.529(13) .
C22 C23 1.393(13) .
C22 H22A 0.9500 .
C23 C24 1.388(12) .
C23 C26 1.518(13) .
C24 H24A 0.9500 .
C25 H25A 0.9800 .
C25 H25B 0.9800 .
C25 H25C 0.9800 .
C26 H26A 0.9800 .
C26 H26B 0.9800 .
C26 H26C 0.9800 .
C27 C32 1.392(11) .
C27 C28 1.426(12) .
C28 C29 1.362(12) .
C28 H28A 0.9500 .
C29 C30 1.404(12) .
C29 C33 1.532(12) .
C30 C31 1.397(12) .
C30 H30A 0.9500 .
C31 C32 1.393(12) .
C31 C34 1.497(12) .
C32 H32A 0.9500 .
C33 H33A 0.9800 .
C33 H33B 0.9800 .
C33 H33C 0.9800 .
C34 H34A 0.9800 .
C34 H34B 0.9800 .
C34 H34C 0.9800 .
C1S Cl3 1.65(3) .
C1S Cl3 1.65(3) 8_575
C1S Cl2 1.648(15) .
C1S Cl2 1.648(15) 8_575
C1S Cl1 1.67(2) .
C1S H1SA 1.0681 .
Cl2 Cl3 0.28(5) 8_575
Cl3 Cl2 0.28(5) 8_575
C2S Cl4 1.62(4) .
C2S Cl4 1.62(4) 8_565
C2S Cl6 1.76(4) .
C2S Cl5 1.78(3) 8_565
C2S Cl5 1.78(3) .
C2S H2SA 0.9684 .
Cl4 Cl5 0.31(8) 8_565
Cl5 Cl4 0.31(8) 8_565
C3S Cl8 1.50(5) .
C3S Cl9 1.80(3) .
C3S Cl9 1.80(3) 8_565
C3S Cl7 2.19(6) .
C3S Cl7 2.19(6) 8_565
C3S H3SA 1.0008 .
Cl7 Cl9 1.01(10) 8_565
Cl7 Cl7 2.34(11) 8_565
Cl9 Cl7 1.01(10) 8_565

loop_
_geom_torsion_atom_site_label_1
_geom_torsion_atom_site_label_2
_geom_torsion_atom_site_label_3
_geom_torsion_atom_site_label_4
_geom_torsion
_geom_torsion_site_symmetry_1
_geom_torsion_site_symmetry_2
_geom_torsion_site_symmetry_3
_geom_torsion_site_symmetry_4
C4 N1 C1 C10 -168.1(7) . . . .
Fe1 N1 C1 C10 45.0(10) . . . .
C4 N1 C1 C2 7.0(8) . . . .
Fe1 N1 C1 C2 -139.9(6) . . . .
C10 C1 C2 C3 171.0(8) . . . .
N1 C1 C2 C3 -3.5(9) . . . .
C10 C1 C2 C11 -19.0(14) . . . .
N1 C1 C2 C11 166.5(8) . . . .
C1 C2 C3 C4 -1.5(9) . . . .
C11 C2 C3 C4 -172.0(8) . . . .
C1 C2 C3 C13 170.1(8) . . . .
C11 C2 C3 C13 -0.4(13) . . . .
C1 N1 C4 C5 165.5(7) . . . .
Fe1 N1 C4 C5 -47.4(10) . . . .
C1 N1 C4 C3 -8.0(9) . . . .
Fe1 N1 C4 C3 139.2(6) . . . .
C2 C3 C4 C5 -166.8(8) . . . .
C13 C3 C4 C5 21.7(14) . . . .
C2 C3 C4 N1 6.1(9) . . . .
C13 C3 C4 N1 -165.5(8) . . . .
N1 C4 C5 C6 19.4(12) . . . .
C3 C4 C5 C6 -168.4(8) . . . .
N1 C4 C5 C19 -158.8(7) . . . .
C3 C4 C5 C19 13.4(13) . . . .
C4 C5 C6 N2 21.0(13) . . . .
C19 C5 C6 N2 -160.7(8) . . . .
C4 C5 C6 C7 -168.0(8) . . . .
C19 C5 C6 C7 10.3(13) . . . .
C6 N2 C6 C5 164.0(5) 8_575 . . .
Fe1 N2 C6 C5 -32.0(12) . . . .
C6 N2 C6 C7 -8.5(12) 8_575 . . .
Fe1 N2 C6 C7 155.5(7) . . . .
C5 C6 C7 C7 -166.6(7) . . . 8_575
N2 C6 C7 C7 5.3(7) . . . 8_575
C5 C6 C7 C15 21.4(14) . . . .
N2 C6 C7 C15 -166.7(8) . . . .
C9 N3 C9 C10 -162.5(5) 8_575 . . .
Fe1 N3 C9 C10 28.7(12) . . . .
C9 N3 C9 C8 9.2(12) 8_575 . . .
Fe1 N3 C9 C8 -159.6(7) . . . .
C8 C8 C9 N3 -5.9(7) 8_575 . . .
C17 C8 C9 N3 166.4(8) . . . .
C8 C8 C9 C10 165.1(7) 8_575 . . .
C17 C8 C9 C10 -22.6(14) . . . .
N3 C9 C10 C1 -20.8(13) . . . .
C8 C9 C10 C1 169.1(8) . . . .
N3 C9 C10 C27 156.4(8) . . . .
C8 C9 C10 C27 -13.6(13) . . . .
N1 C1 C10 C9 -16.4(12) . . . .
C2 C1 C10 C9 169.6(8) . . . .
N1 C1 C10 C27 166.4(7) . . . .
C2 C1 C10 C27 -7.7(13) . . . .
C3 C2 C11 C12 90.5(10) . . . .
C1 C2 C11 C12 -77.9(10) . . . .
C2 C3 C13 C14 -102.6(10) . . . .
C4 C3 C13 C14 67.5(11) . . . .
C7 C7 C15 C16 -98.7(7) 8_575 . . .
C6 C7 C15 C16 71.8(11) . . . .
C8 C8 C17 C18 97.4(7) 8_575 . . .
C9 C8 C17 C18 -73.4(11) . . . .
C6 C5 C19 C20 -112.7(9) . . . .
C4 C5 C19 C20 65.6(11) . . . .
C6 C5 C19 C24 69.5(11) . . . .
C4 C5 C19 C24 -112.2(9) . . . .
C24 C19 C20 C21 -1.4(13) . . . .
C5 C19 C20 C21 -179.2(8) . . . .
C19 C20 C21 C22 2.4(13) . . . .
C19 C20 C21 C25 -178.7(8) . . . .
C20 C21 C22 C23 -1.6(13) . . . .
C25 C21 C22 C23 179.5(9) . . . .
C21 C22 C23 C24 -0.1(13) . . . .
C21 C22 C23 C26 -178.0(8) . . . .
C22 C23 C24 C19 1.2(13) . . . .
C26 C23 C24 C19 179.1(8) . . . .
C20 C19 C24 C23 -0.4(12) . . . .
C5 C19 C24 C23 177.4(8) . . . .
C9 C10 C27 C32 109.5(10) . . . .
C1 C10 C27 C32 -73.2(11) . . . .
C9 C10 C27 C28 -74.4(10) . . . .
C1 C10 C27 C28 102.9(9) . . . .
C32 C27 C28 C29 1.9(12) . . . .
C10 C27 C28 C29 -174.4(8) . . . .
C27 C28 C29 C30 -3.0(12) . . . .
C27 C28 C29 C33 175.6(8) . . . .
C28 C29 C30 C31 2.1(13) . . . .
C33 C29 C30 C31 -176.5(9) . . . .
C29 C30 C31 C32 -0.1(13) . . . .
C29 C30 C31 C34 178.9(8) . . . .
C28 C27 C32 C31 0.3(12) . . . .
C10 C27 C32 C31 176.3(8) . . . .
C30 C31 C32 C27 -1.1(13) . . . .
C34 C31 C32 C27 179.9(8) . . . .
Cl3 C1S Cl2 Cl3 79(8) . . . 8_575
Cl2 C1S Cl2 Cl3 90(7) 8_575 . . 8_575
Cl1 C1S Cl2 Cl3 -91(7) . . . 8_575
Cl3 C1S Cl3 Cl2 106(7) 8_575 . . 8_575
Cl2 C1S Cl3 Cl2 95(7) . . . 8_575
Cl1 C1S Cl3 Cl2 -95(7) . . . 8_575
Cl4 C2S Cl4 Cl5 154(22) 8_565 . . 8_565
Cl6 C2S Cl4 Cl5 26(26) . . . 8_565
Cl5 C2S Cl4 Cl5 150(26) . . . 8_565
Cl4 C2S Cl5 Cl4 27(23) . . . 8_565
Cl6 C2S Cl5 Cl4 156(24) . . . 8_565
Cl5 C2S Cl5 Cl4 32(27) 8_565 . . 8_565
Cl8 C3S Cl9 Cl7 69(4) . . . 8_565
Cl9 C3S Cl9 Cl7 -56(4) 8_565 . . 8_565
Cl7 C3S Cl9 Cl7 -34(3) . . . 8_565
